data_7008770
loop_
_publ_author_name
'Delawar, Mahmood'
'Gehrhus, Barbara'
'Hitchcock, Peter B.'

_publ_section_title
;
 Reactions of a stable silylene with halocarbons.
;
_journal_issue 17
_journal_name_full 'Dalton transactions (Cambridge, England : 2003)'
_journal_page_first 2945
_journal_page_last 2953
_journal_paper_doi 10.1039/b507462b
_journal_year 2005
_chemical_compound_source 'synthesis as described'
_chemical_formula_moiety 'C35 H59 Cl1 N4 Si2'
_chemical_formula_sum 'C35 H59 Cl N4 Si2'
_chemical_formula_weight 627.49
_chemical_name_systematic
;
?
;
_space_group_IT_number 15
_symmetry_cell_setting monoclinic
_symmetry_Int_Tables_number 15
_symmetry_space_group_name_Hall '-C 2yc'
_symmetry_space_group_name_H-M 'C 1 2/c 1'
_atom_sites_solution_hydrogens geom
_atom_sites_solution_primary direct
_atom_sites_solution_secondary difmap
_audit_conform_dict_location ftp://ftp.iucr.org/pub/cif_core.dic
_audit_conform_dict_name cif_core.dic
_audit_conform_dict_version 2.2
_audit_creation_date 2003-04-14T13:42:29-00:00
_audit_creation_method 'WinGX routine CIF_UPDATE'
_cell_angle_alpha 90
_cell_angle_beta 105.446(1)
_cell_angle_gamma 90
_cell_formula_units_Z 8
_cell_length_a 37.6052(5)
_cell_length_b 10.2296(1)
_cell_length_c 19.9346(2)
_cell_measurement_reflns_used 22738
_cell_measurement_temperature 173(2)
_cell_measurement_theta_max 25.028
_cell_measurement_theta_min 3.705
_cell_measurement_wavelength 0.71073
_cell_volume 7391.59(15)
_computing_cell_refinement 'HKL Scalepack (Otwinowski & Minor 1997)'
_computing_data_collection 'Collect (Nonius BV, 1997-2000)'
_computing_data_reduction 'HKL Denzo and Scalepack (Otwinowski & Minor 1997)'
_computing_molecular_graphics 'Ortep-3 for Windows (Farrugia, 1997)'
_computing_publication_material 'WinGX publication routines (Farrugia, 1999)'
_computing_structure_refinement 'SHELXL-97 (Sheldrick, 1997)'
_computing_structure_solution 'SHELXS-97 (Sheldrick, 1997)'
_diffrn_ambient_temperature 173(2)
_diffrn_detector 'CCD plate'
_diffrn_measured_fraction_theta_full 0.99
_diffrn_measured_fraction_theta_max 0.99
_diffrn_measurement_device '95mm CCD camera on \k-goniostat'
_diffrn_measurement_device_type KappaCCD
_diffrn_measurement_method 'CCD rotation images, thick slices'
_diffrn_orient_matrix_type 'by Nonius Collect from scalepack cell'
_diffrn_orient_matrix_UB_11 0.11569E-1
_diffrn_orient_matrix_UB_12 -0.80347E-1
_diffrn_orient_matrix_UB_13 0.251502E-1
_diffrn_orient_matrix_UB_21 0.3929E-3
_diffrn_orient_matrix_UB_22 0.420873E-1
_diffrn_orient_matrix_UB_23 0.454685E-1
_diffrn_orient_matrix_UB_31 -0.250425E-1
_diffrn_orient_matrix_UB_32 -0.364578E-1
_diffrn_orient_matrix_UB_33 -0.29375E-2
_diffrn_radiation_monochromator graphite
_diffrn_radiation_probe x-ray
_diffrn_radiation_type MoK\a
_diffrn_radiation_wavelength 0.71073
_diffrn_reflns_av_R_equivalents 0.042
_diffrn_reflns_av_unetI/netI 0.0276
_diffrn_reflns_limit_h_max 43
_diffrn_reflns_limit_h_min -44
_diffrn_reflns_limit_k_max 11
_diffrn_reflns_limit_k_min -12
_diffrn_reflns_limit_l_max 23
_diffrn_reflns_limit_l_min -23
_diffrn_reflns_number 38024
_diffrn_reflns_theta_full 25.05
_diffrn_reflns_theta_max 25.05
_diffrn_reflns_theta_min 3.75
_diffrn_source 'Enraf Nonius FR590'
_exptl_absorpt_coefficient_mu 0.197
_exptl_absorpt_correction_T_max 0.9735
_exptl_absorpt_correction_T_min 0.9001
_exptl_absorpt_correction_type multi-scan
_exptl_absorpt_process_details
;
[c.f. r.h. blessing, acta cryst. (1995), a51, 33-38]
;
_exptl_crystal_colour colourless
_exptl_crystal_density_diffrn 1.128
_exptl_crystal_density_method 'not measured'
_exptl_crystal_description prism
_exptl_crystal_F_000 2736
_exptl_crystal_size_max 0.4
_exptl_crystal_size_mid 0.3
_exptl_crystal_size_min 0.3
_refine_diff_density_max 0.524
_refine_diff_density_min -0.388
_refine_diff_density_rms 0.042
_refine_ls_extinction_method none
_refine_ls_goodness_of_fit_ref 1.04
_refine_ls_hydrogen_treatment constr
_refine_ls_matrix_type full
_refine_ls_number_parameters 379
_refine_ls_number_reflns 6480
_refine_ls_number_restraints 0
_refine_ls_restrained_S_all 1.04
_refine_ls_R_factor_all 0.0508
_refine_ls_R_factor_gt 0.0413
_refine_ls_shift/su_max 0
_refine_ls_shift/su_mean 0
_refine_ls_structure_factor_coef Fsqd
_refine_ls_weighting_details 'calc w=1/[\s^2^(Fo^2^)+(0.0362P)^2^+12.0550P] where P=(Fo^2^+2Fc^2^)/3'
_refine_ls_weighting_scheme calc
_refine_ls_wR_factor_gt 0.0958
_refine_ls_wR_factor_ref 0.1005
_reflns_number_gt 5583
_reflns_number_total 6480
_reflns_threshold_expression >2sigma(I)
_cod_data_source_file b507462b.txt
_cod_data_source_block (2a)-apr1703
_cod_original_cell_volume 7391.59(14)
_cod_original_sg_symbol_H-M C2/c
_cod_original_formula_sum 'C35 H59 Cl1 N4 Si2'
_cod_database_code 7008770

loop_
_symmetry_equiv_pos_as_xyz
'x, y, z'
'-x, y, -z+1/2'
'x+1/2, y+1/2, z'
'-x+1/2, y+1/2, -z+1/2'
'-x, -y, -z'
'x, -y, z-1/2'
'-x+1/2, -y+1/2, -z'
'x+1/2, -y+1/2, z-1/2'

loop_
_atom_site_label
_atom_site_type_symbol
_atom_site_fract_x
_atom_site_fract_y
_atom_site_fract_z
_atom_site_U_iso_or_equiv
_atom_site_adp_type
_atom_site_occupancy
_atom_site_symmetry_multiplicity
_atom_site_calc_flag
_atom_site_refinement_flags
_atom_site_disorder_assembly
_atom_site_disorder_group
Si1 Si 0.131645(13) 0.10637(5) 0.48251(2) 0.02121(13) Uani 1 1 d . . .
Si2 Si 0.147045(13) 0.09040(5) 0.60525(2) 0.02112(13) Uani 1 1 d . . .
Cl Cl 0.195563(14) 0.19617(5) 0.64473(3) 0.03712(14) Uani 1 1 d . . .
N1 N 0.12708(4) 0.26630(15) 0.45041(8) 0.0235(3) Uani 1 1 d . . .
N2 N 0.08478(4) 0.07213(14) 0.45148(7) 0.0215(3) Uani 1 1 d . . .
N3 N 0.11088(4) 0.13851(14) 0.63768(7) 0.0213(3) Uani 1 1 d . . .
N4 N 0.15036(4) -0.06263(15) 0.64279(8) 0.0234(3) Uani 1 1 d . . .
C1 C 0.08969(5) 0.28994(18) 0.41529(9) 0.0223(4) Uani 1 1 d . . .
C2 C 0.06623(5) 0.18227(17) 0.41542(9) 0.0222(4) Uani 1 1 d . . .
C3 C 0.02878(5) 0.19320(19) 0.38391(10) 0.0286(4) Uani 1 1 d . . .
H3 H 0.0129 0.121 0.3839 0.034 Uiso 1 1 calc R . .
C4 C 0.01450(6) 0.3105(2) 0.35223(11) 0.0358(5) Uani 1 1 d . . .
H4 H -0.0112 0.3177 0.3304 0.043 Uiso 1 1 calc R . .
C5 C 0.03722(6) 0.4155(2) 0.35237(11) 0.0359(5) Uani 1 1 d . . .
H5 H 0.0272 0.495 0.3308 0.043 Uiso 1 1 calc R . .
C6 C 0.07498(6) 0.40599(19) 0.38401(10) 0.0299(4) Uani 1 1 d . . .
H6 H 0.0906 0.479 0.3841 0.036 Uiso 1 1 calc R . .
C7 C 0.15161(5) 0.37751(19) 0.47697(10) 0.0289(4) Uani 1 1 d . . .
H7A H 0.1658 0.3565 0.5252 0.035 Uiso 1 1 calc R . .
H7B H 0.1359 0.454 0.4796 0.035 Uiso 1 1 calc R . .
C8 C 0.17928(6) 0.4191(2) 0.43657(11) 0.0349(5) Uani 1 1 d . . .
C9 C 0.20046(8) 0.5359(3) 0.47584(14) 0.0636(8) Uani 1 1 d . . .
H9A H 0.1832 0.6073 0.4765 0.095 Uiso 1 1 calc R . .
H9B H 0.2189 0.5652 0.4524 0.095 Uiso 1 1 calc R . .
H9C H 0.2128 0.5099 0.5237 0.095 Uiso 1 1 calc R . .
C10 C 0.20593(7) 0.3081(3) 0.43542(14) 0.0535(7) Uani 1 1 d . . .
H10A H 0.2182 0.2816 0.4832 0.08 Uiso 1 1 calc R . .
H10B H 0.2245 0.3374 0.4122 0.08 Uiso 1 1 calc R . .
H10C H 0.1923 0.2336 0.41 0.08 Uiso 1 1 calc R . .
C11 C 0.16036(7) 0.4589(3) 0.36188(11) 0.0457(6) Uani 1 1 d . . .
H11A H 0.143 0.5303 0.3621 0.069 Uiso 1 1 calc R . .
H11B H 0.1469 0.3839 0.3367 0.069 Uiso 1 1 calc R . .
H11C H 0.179 0.488 0.3388 0.069 Uiso 1 1 calc R . .
C12 C 0.06400(5) -0.02232(18) 0.48200(10) 0.0262(4) Uani 1 1 d . . .
H12A H 0.04 0.018 0.4815 0.031 Uiso 1 1 calc R . .
H12B H 0.0776 -0.035 0.5314 0.031 Uiso 1 1 calc R . .
C13 C 0.05624(5) -0.15814(19) 0.44818(10) 0.0302(4) Uani 1 1 d . . .
C14 C 0.03671(7) -0.1485(2) 0.37095(12) 0.0480(6) Uani 1 1 d . . .
H14A H 0.0137 -0.0994 0.3647 0.072 Uiso 1 1 calc R . .
H14B H 0.0312 -0.2365 0.3516 0.072 Uiso 1 1 calc R . .
H14C H 0.0527 -0.1033 0.3468 0.072 Uiso 1 1 calc R . .
C15 C 0.09200(7) -0.2344(2) 0.45826(15) 0.0510(6) Uani 1 1 d . . .
H15A H 0.1045 -0.2402 0.508 0.077 Uiso 1 1 calc R . .
H15B H 0.108 -0.1896 0.4341 0.077 Uiso 1 1 calc R . .
H15C H 0.0865 -0.3226 0.4391 0.077 Uiso 1 1 calc R . .
C16 C 0.03168(7) -0.2294(2) 0.48652(14) 0.0510(6) Uani 1 1 d . . .
H16A H 0.0084 -0.1815 0.4802 0.076 Uiso 1 1 calc R . .
H16B H 0.0444 -0.2344 0.5362 0.076 Uiso 1 1 calc R . .
H16C H 0.0265 -0.3179 0.4677 0.076 Uiso 1 1 calc R . .
C17 C 0.09984(5) 0.03352(18) 0.67343(9) 0.0216(4) Uani 1 1 d . . .
C18 C 0.12201(5) -0.07872(18) 0.67681(9) 0.0224(4) Uani 1 1 d . . .
C19 C 0.11398(6) -0.19112(19) 0.70878(10) 0.0294(4) Uani 1 1 d . . .
H19 H 0.1291 -0.2664 0.7119 0.035 Uiso 1 1 calc R . .
C20 C 0.08359(6) -0.1932(2) 0.73626(10) 0.0334(5) Uani 1 1 d . . .
H20 H 0.078 -0.2702 0.7581 0.04 Uiso 1 1 calc R . .
C21 C 0.06158(6) -0.0845(2) 0.73194(10) 0.0335(5) Uani 1 1 d . . .
H21 H 0.0407 -0.0873 0.7503 0.04 Uiso 1 1 calc R . .
C22 C 0.06958(5) 0.0297(2) 0.70090(10) 0.0279(4) Uani 1 1 d . . .
H22 H 0.0544 0.1048 0.6985 0.033 Uiso 1 1 calc R . .
C23 C 0.08564(5) 0.24654(19) 0.60906(10) 0.0270(4) Uani 1 1 d . . .
H23A H 0.0601 0.2143 0.6021 0.032 Uiso 1 1 calc R . .
H23B H 0.0887 0.2681 0.5625 0.032 Uiso 1 1 calc R . .
C24 C 0.08958(6) 0.3744(2) 0.65146(11) 0.0348(5) Uani 1 1 d . . .
C25 C 0.12908(7) 0.4242(2) 0.66840(15) 0.0515(6) Uani 1 1 d . . .
H25A H 0.1364 0.4361 0.6252 0.077 Uiso 1 1 calc R . .
H25B H 0.1455 0.3607 0.6981 0.077 Uiso 1 1 calc R . .
H25C H 0.1307 0.5081 0.6928 0.077 Uiso 1 1 calc R . .
C26 C 0.06368(8) 0.4734(2) 0.60550(15) 0.0623(8) Uani 1 1 d . . .
H26A H 0.0707 0.4849 0.5619 0.094 Uiso 1 1 calc R . .
H26B H 0.0656 0.5573 0.6299 0.094 Uiso 1 1 calc R . .
H26C H 0.0382 0.4413 0.5953 0.094 Uiso 1 1 calc R . .
C27 C 0.07874(8) 0.3568(2) 0.71943(13) 0.0545(7) Uani 1 1 d . . .
H27A H 0.0533 0.3251 0.7093 0.082 Uiso 1 1 calc R . .
H27B H 0.0807 0.4408 0.7438 0.082 Uiso 1 1 calc R . .
H27C H 0.0953 0.2932 0.7489 0.082 Uiso 1 1 calc R . .
C28 C 0.17174(5) -0.17619(19) 0.63090(10) 0.0288(4) Uani 1 1 d . . .
H28A H 0.1762 -0.1661 0.5844 0.035 Uiso 1 1 calc R . .
H28B H 0.1562 -0.2549 0.629 0.035 Uiso 1 1 calc R . .
C29 C 0.20942(5) -0.2030(2) 0.68403(10) 0.0308(4) Uani 1 1 d . . .
C30 C 0.23962(7) -0.1253(3) 0.6659(2) 0.0829(11) Uani 1 1 d . . .
H30A H 0.2407 -0.1475 0.6187 0.124 Uiso 1 1 calc R . .
H30B H 0.2633 -0.146 0.6989 0.124 Uiso 1 1 calc R . .
H30C H 0.2345 -0.0317 0.6684 0.124 Uiso 1 1 calc R . .
C31 C 0.21805(8) -0.3469(3) 0.68012(19) 0.0783(10) Uani 1 1 d . . .
H31A H 0.1987 -0.399 0.692 0.117 Uiso 1 1 calc R . .
H31B H 0.2419 -0.3664 0.713 0.117 Uiso 1 1 calc R . .
H31C H 0.2191 -0.3686 0.6328 0.117 Uiso 1 1 calc R . .
C32 C 0.20880(7) -0.1676(4) 0.75728(12) 0.0777(11) Uani 1 1 d . . .
H32A H 0.1894 -0.2178 0.7703 0.117 Uiso 1 1 calc R . .
H32B H 0.2038 -0.074 0.7596 0.117 Uiso 1 1 calc R . .
H32C H 0.2328 -0.1881 0.7895 0.117 Uiso 1 1 calc R . .
C33 C 0.16280(5) -0.00095(19) 0.44836(9) 0.0266(4) Uani 1 1 d . . .
H33A H 0.1881 0.0357 0.463 0.032 Uiso 1 1 calc R . .
H33B H 0.1635 -0.0882 0.4702 0.032 Uiso 1 1 calc R . .
C34 C 0.15205(6) -0.0185(2) 0.36883(10) 0.0358(5) Uani 1 1 d . . .
H34A H 0.1259 -0.0465 0.3531 0.043 Uiso 1 1 calc R . .
H34B H 0.1543 0.0666 0.3467 0.043 Uiso 1 1 calc R . .
C35 C 0.17598(8) -0.1186(3) 0.34509(13) 0.0563(7) Uani 1 1 d . . .
H35A H 0.1681 -0.1261 0.2943 0.084 Uiso 1 1 calc R . .
H35B H 0.1735 -0.2036 0.366 0.084 Uiso 1 1 calc R . .
H35C H 0.2018 -0.0905 0.3596 0.084 Uiso 1 1 calc R . .

loop_
_atom_site_aniso_label
_atom_site_aniso_U_11
_atom_site_aniso_U_22
_atom_site_aniso_U_33
_atom_site_aniso_U_23
_atom_site_aniso_U_13
_atom_site_aniso_U_12
Si1 0.0214(3) 0.0225(3) 0.0199(2) 0.0012(2) 0.00589(19) -0.0001(2)
Si2 0.0209(3) 0.0227(3) 0.0193(2) 0.0017(2) 0.00460(19) -0.0006(2)
Cl 0.0272(3) 0.0417(3) 0.0376(3) 0.0032(2) 0.0000(2) -0.0103(2)
N1 0.0234(8) 0.0225(8) 0.0241(8) 0.0010(6) 0.0057(6) -0.0032(6)
N2 0.0219(8) 0.0190(8) 0.0235(8) 0.0003(6) 0.0059(6) -0.0010(6)
N3 0.0231(8) 0.0190(8) 0.0219(7) 0.0002(6) 0.0062(6) 0.0005(6)
N4 0.0236(8) 0.0236(8) 0.0236(8) 0.0036(6) 0.0075(6) 0.0034(6)
C1 0.0267(10) 0.0217(9) 0.0192(9) -0.0021(7) 0.0072(7) 0.0014(8)
C2 0.0269(10) 0.0209(9) 0.0192(8) -0.0029(7) 0.0066(7) 0.0026(8)
C3 0.0256(10) 0.0274(10) 0.0319(10) -0.0031(8) 0.0063(8) -0.0002(8)
C4 0.0277(11) 0.0355(12) 0.0402(12) -0.0012(9) 0.0020(9) 0.0087(9)
C5 0.0398(12) 0.0261(11) 0.0382(12) 0.0019(9) 0.0041(9) 0.0119(9)
C6 0.0366(11) 0.0212(10) 0.0319(10) -0.0012(8) 0.0093(9) 0.0007(8)
C7 0.0324(11) 0.0288(11) 0.0241(9) -0.0002(8) 0.0050(8) -0.0082(9)
C8 0.0339(11) 0.0382(12) 0.0316(11) 0.0042(9) 0.0067(9) -0.0123(9)
C9 0.0692(18) 0.0696(19) 0.0532(15) -0.0088(14) 0.0183(13) -0.0444(16)
C10 0.0346(13) 0.0715(18) 0.0584(15) 0.0170(13) 0.0191(11) -0.0005(12)
C11 0.0479(14) 0.0573(15) 0.0334(12) 0.0121(11) 0.0134(10) -0.0099(12)
C12 0.0275(10) 0.0245(10) 0.0269(9) -0.0009(8) 0.0077(8) -0.0040(8)
C13 0.0304(11) 0.0221(10) 0.0359(11) -0.0007(8) 0.0052(8) -0.0049(8)
C14 0.0610(16) 0.0339(12) 0.0405(13) -0.0094(10) -0.0012(11) -0.0096(11)
C15 0.0453(14) 0.0276(12) 0.0773(18) -0.0088(12) 0.0112(13) 0.0015(10)
C16 0.0545(15) 0.0350(13) 0.0655(16) 0.0034(12) 0.0195(13) -0.0159(11)
C17 0.0238(9) 0.0227(9) 0.0168(8) -0.0030(7) 0.0027(7) -0.0040(8)
C18 0.0224(9) 0.0242(10) 0.0186(9) -0.0007(7) 0.0022(7) -0.0032(8)
C19 0.0335(11) 0.0247(10) 0.0277(10) 0.0024(8) 0.0039(8) -0.0026(8)
C20 0.0373(12) 0.0328(11) 0.0295(10) 0.0040(9) 0.0077(9) -0.0130(9)
C21 0.0304(11) 0.0428(13) 0.0297(10) -0.0029(9) 0.0121(8) -0.0129(10)
C22 0.0261(10) 0.0321(11) 0.0263(10) -0.0042(8) 0.0085(8) -0.0027(8)
C23 0.0310(10) 0.0246(10) 0.0250(9) -0.0001(8) 0.0068(8) 0.0056(8)
C24 0.0445(13) 0.0232(10) 0.0383(11) -0.0050(9) 0.0140(9) 0.0034(9)
C25 0.0585(16) 0.0282(12) 0.0714(17) -0.0179(12) 0.0237(13) -0.0096(11)
C26 0.079(2) 0.0337(14) 0.0701(18) -0.0012(13) 0.0134(15) 0.0244(13)
C27 0.0789(19) 0.0424(14) 0.0514(15) -0.0229(12) 0.0334(14) -0.0075(13)
C28 0.0341(11) 0.0284(11) 0.0238(9) 0.0011(8) 0.0075(8) 0.0076(9)
C29 0.0293(10) 0.0327(11) 0.0314(10) 0.0046(9) 0.0099(8) 0.0093(9)
C30 0.0359(15) 0.094(2) 0.114(3) 0.049(2) 0.0121(16) -0.0008(16)
C31 0.0590(18) 0.0476(17) 0.106(3) -0.0099(16) -0.0161(17) 0.0259(14)
C32 0.0406(15) 0.154(3) 0.0314(13) -0.0058(17) -0.0022(11) 0.0337(18)
C33 0.0269(10) 0.0296(10) 0.0243(9) 0.0040(8) 0.0086(8) 0.0051(8)
C34 0.0407(12) 0.0427(13) 0.0267(10) 0.0013(9) 0.0137(9) 0.0088(10)
C35 0.0760(19) 0.0583(17) 0.0427(14) -0.0006(12) 0.0302(13) 0.0195(14)

loop_
_atom_type_symbol
_atom_type_description
_atom_type_scat_dispersion_real
_atom_type_scat_dispersion_imag
_atom_type_scat_source
C C 0.0033 0.0016 'International Tables Vol C Tables 4.2.6.8 and 6.1.1.4'
H H 0 0 'International Tables Vol C Tables 4.2.6.8 and 6.1.1.4'
Cl Cl 0.1484 0.1585 'International Tables Vol C Tables 4.2.6.8 and 6.1.1.4'
N N 0.0061 0.0033 'International Tables Vol C Tables 4.2.6.8 and 6.1.1.4'
Si Si 0.0817 0.0704 'International Tables Vol C Tables 4.2.6.8 and 6.1.1.4'

loop_
_geom_angle_atom_site_label_1
_geom_angle_atom_site_label_2
_geom_angle_atom_site_label_3
_geom_angle
_geom_angle_site_symmetry_1
_geom_angle_site_symmetry_3
_geom_angle_publ_flag
N2 Si1 N1 93.82(7) . . ?
N2 Si1 C33 115.31(8) . . ?
N1 Si1 C33 115.34(8) . . ?
N2 Si1 Si2 107.43(5) . . ?
N1 Si1 Si2 114.60(5) . . ?
C33 Si1 Si2 109.45(6) . . ?
N4 Si2 N3 93.98(7) . . ?
N4 Si2 Cl 110.60(6) . . ?
N3 Si2 Cl 114.08(6) . . ?
N4 Si2 Si1 118.74(6) . . ?
N3 Si2 Si1 111.57(5) . . ?
Cl Si2 Si1 107.64(3) . . ?
C1 N1 C7 119.42(15) . . ?
C1 N1 Si1 109.20(12) . . ?
C7 N1 Si1 126.91(12) . . ?
C2 N2 C12 119.20(15) . . ?
C2 N2 Si1 109.60(12) . . ?
C12 N2 Si1 125.71(12) . . ?
C17 N3 C23 121.46(15) . . ?
C17 N3 Si2 109.84(12) . . ?
C23 N3 Si2 124.12(12) . . ?
C18 N4 C28 119.97(15) . . ?
C18 N4 Si2 109.65(12) . . ?
C28 N4 Si2 128.87(12) . . ?
C6 C1 C2 119.65(17) . . ?
C6 C1 N1 126.45(17) . . ?
C2 C1 N1 113.88(15) . . ?
C3 C2 C1 119.77(17) . . ?
C3 C2 N2 126.74(17) . . ?
C1 C2 N2 113.47(15) . . ?
C2 C3 C4 119.80(19) . . ?
C5 C4 C3 120.54(19) . . ?
C4 C5 C6 120.29(19) . . ?
C1 C6 C5 119.96(19) . . ?
N1 C7 C8 118.23(16) . . ?
C10 C8 C11 108.8(2) . . ?
C10 C8 C9 109.6(2) . . ?
C11 C8 C9 109.6(2) . . ?
C10 C8 C7 110.05(18) . . ?
C11 C8 C7 112.39(17) . . ?
C9 C8 C7 106.32(18) . . ?
N2 C12 C13 118.12(15) . . ?
C15 C13 C14 109.8(2) . . ?
C15 C13 C16 108.62(19) . . ?
C14 C13 C16 110.07(18) . . ?
C15 C13 C12 110.35(17) . . ?
C14 C13 C12 111.63(17) . . ?
C16 C13 C12 106.30(17) . . ?
C22 C17 C18 119.65(17) . . ?
C22 C17 N3 127.05(17) . . ?
C18 C17 N3 113.21(15) . . ?
C19 C18 C17 119.93(17) . . ?
C19 C18 N4 126.87(17) . . ?
C17 C18 N4 113.15(15) . . ?
C18 C19 C20 119.69(19) . . ?
C21 C20 C19 120.42(18) . . ?
C20 C21 C22 120.58(18) . . ?
C17 C22 C21 119.71(19) . . ?
N3 C23 C24 117.83(16) . . ?
C25 C24 C27 108.6(2) . . ?
C25 C24 C26 109.9(2) . . ?
C27 C24 C26 109.4(2) . . ?
C25 C24 C23 110.58(17) . . ?
C27 C24 C23 112.14(18) . . ?
C26 C24 C23 106.27(18) . . ?
N4 C28 C29 118.02(16) . . ?
C30 C29 C32 108.2(2) . . ?
C30 C29 C31 108.4(2) . . ?
C32 C29 C31 110.0(2) . . ?
C30 C29 C28 110.66(18) . . ?
C32 C29 C28 111.80(17) . . ?
C31 C29 C28 107.83(19) . . ?
C34 C33 Si1 115.31(13) . . ?
C35 C34 C33 112.64(18) . . ?

loop_
_geom_bond_atom_site_label_1
_geom_bond_atom_site_label_2
_geom_bond_distance
_geom_bond_site_symmetry_2
_geom_bond_publ_flag
Si1 N2 1.7408(15) . ?
Si1 N1 1.7484(16) . ?
Si1 C33 1.8618(19) . ?
Si1 Si2 2.3652(7) . ?
Si2 N4 1.7252(16) . ?
Si2 N3 1.7256(15) . ?
Si2 Cl 2.0866(7) . ?
N1 C1 1.415(2) . ?
N1 C7 1.472(2) . ?
N2 C2 1.416(2) . ?
N2 C12 1.472(2) . ?
N3 C17 1.411(2) . ?
N3 C23 1.469(2) . ?
N4 C18 1.417(2) . ?
N4 C28 1.468(2) . ?
C1 C6 1.386(3) . ?
C1 C2 1.411(3) . ?
C2 C3 1.385(3) . ?
C3 C4 1.395(3) . ?
C4 C5 1.372(3) . ?
C5 C6 1.395(3) . ?
C7 C8 1.536(3) . ?
C8 C10 1.519(3) . ?
C8 C11 1.525(3) . ?
C8 C9 1.530(3) . ?
C12 C13 1.538(3) . ?
C13 C15 1.521(3) . ?
C13 C14 1.522(3) . ?
C13 C16 1.531(3) . ?
C17 C22 1.389(3) . ?
C17 C18 1.410(3) . ?
C18 C19 1.386(3) . ?
C19 C20 1.393(3) . ?
C20 C21 1.375(3) . ?
C21 C22 1.392(3) . ?
C23 C24 1.543(3) . ?
C24 C25 1.521(3) . ?
C24 C27 1.526(3) . ?
C24 C26 1.529(3) . ?
C28 C29 1.551(3) . ?
C29 C30 1.507(3) . ?
C29 C32 1.510(3) . ?
C29 C31 1.514(3) . ?
C33 C34 1.539(3) . ?
C34 C35 1.519(3) . ?

loop_
_cod_related_entry_id
_cod_related_entry_database
_cod_related_entry_code
1 ChemSpider 21144986
